data_2021059
loop_
_publ_author_name
'Campbell, Gemma'
'Fisher, Rebecca'
'Kennedy, Alan R.'
'King, Nathan L. C.'
'Spiteri, Rebecca'

_publ_section_title
;
 Salt forms of sulfadiazine with alkali metal and organic cations
;
_journal_coeditor_code UK3153
_journal_issue 4
_journal_name_full 'Acta Crystallographica Section C'
_journal_page_first
;
;
_journal_paper_doi 10.1107/S205322961800414X
_journal_volume 74
_journal_year 2018
_chemical_formula_iupac '[K (C10 H9 N4 O2 S) (H2 O)2]'
_chemical_formula_moiety 'C10 H13 K N4 O4 S'
_chemical_formula_sum 'C10 H13 K N4 O4 S'
_chemical_formula_weight 324.40
_chemical_name_systematic
;
Poly[diaqua{\m~3~-4-[(pyrimidin-2-ylazanidyl)sulfonyl]aniline}potassium(I)]
;
_space_group_crystal_system triclinic
_space_group_IT_number 2
_space_group_name_Hall '-P 1'
_space_group_name_H-M_alt 'P -1'
_symmetry_space_group_name_Hall '-P 1'
_symmetry_space_group_name_H-M 'P -1'
_atom_sites_solution_hydrogens mixed
_audit_creation_method SHELXL-2014/7
_cell_angle_alpha 92.350(4)
_cell_angle_beta 95.186(4)
_cell_angle_gamma 94.209(4)
_cell_formula_units_Z 4
_cell_length_a 8.8503(7)
_cell_length_b 9.6385(4)
_cell_length_c 15.9734(7)
_cell_measurement_reflns_used 3605
_cell_measurement_temperature 123(2)
_cell_measurement_theta_max 73.5830
_cell_measurement_theta_min 4.6140
_cell_volume 1351.79(14)
_computing_cell_refinement
;
CrysAlis PRO (Agilent, 2014)
;
_computing_data_collection
;
CrysAlis PRO (Agilent, 2014)
;
_computing_data_reduction
;
CrysAlis PRO (Agilent, 2014)
;
_computing_molecular_graphics
;
Mercury (Macrae <i>et al.</i>,  2008)
;
_computing_publication_material
;
SHELXL2014 (Sheldrick, 2015b)
;
_computing_structure_refinement
;
SHELXL2014 (Sheldrick, 2015b)
;
_computing_structure_solution
;
SIR92 (Altomare <i>et al.</i>,  1994)
;
_diffrn_ambient_temperature 123(2)
_diffrn_measured_fraction_theta_full 0.996
_diffrn_measured_fraction_theta_max 0.982
_diffrn_measurement_device_type 'Oxford Diffraction Gemini S'
_diffrn_measurement_method 'omega scans'
_diffrn_radiation_type CuK\a
_diffrn_radiation_wavelength 1.5418
_diffrn_reflns_av_R_equivalents 0.0495
_diffrn_reflns_limit_h_max 10
_diffrn_reflns_limit_h_min -8
_diffrn_reflns_limit_k_max 11
_diffrn_reflns_limit_k_min -11
_diffrn_reflns_limit_l_max 19
_diffrn_reflns_limit_l_min -19
_diffrn_reflns_number 15580
_diffrn_reflns_theta_full 70.000
_diffrn_reflns_theta_max 73.745
_diffrn_reflns_theta_min 4.605
_diffrn_standards_decay_% 0
_diffrn_standards_interval_count 0
_diffrn_standards_interval_time 0
_diffrn_standards_number 0
_exptl_absorpt_coefficient_mu 5.085
_exptl_absorpt_correction_T_max 1.00000
_exptl_absorpt_correction_T_min 0.60084
_exptl_absorpt_correction_type multi-scan
_exptl_absorpt_process_details
;
(CrysAlis PRO; Oxford Diffraction, 2010)
;
_exptl_crystal_colour colourless
_exptl_crystal_density_diffrn 1.594
_exptl_crystal_description block
_exptl_crystal_F_000 672
_exptl_crystal_size_max 0.28
_exptl_crystal_size_mid 0.15
_exptl_crystal_size_min 0.10
_refine_diff_density_max 0.810
_refine_diff_density_min -0.455
_refine_ls_extinction_method none
_refine_ls_goodness_of_fit_ref 1.045
_refine_ls_hydrogen_treatment mixed
_refine_ls_matrix_type full
_refine_ls_number_parameters 404
_refine_ls_number_reflns 5357
_refine_ls_number_restraints 14
_refine_ls_restrained_S_all 1.043
_refine_ls_R_factor_all 0.0858
_refine_ls_R_factor_gt 0.0597
_refine_ls_shift/su_max 0.000
_refine_ls_shift/su_mean 0.000
_refine_ls_structure_factor_coef Fsqd
_refine_ls_weighting_details 'w=1/[\s^2^(Fo^2^)+(0.0619P)^2^+2.5308P] where P=(Fo^2^+2Fc^2^)/3'
_refine_ls_weighting_scheme calc
_refine_ls_wR_factor_gt 0.1421
_refine_ls_wR_factor_ref 0.1573
_reflns_number_gt 3951
_reflns_number_total 5357
_reflns_threshold_expression 'I > 2\s(I)'
_cod_data_source_file uk3153sup1.cif
_cod_data_source_block III
_cod_original_cell_volume 1351.79(13)
_cod_database_code 2021059
_shelx_space_group_comment
;
The symmetry employed for this shelxl refinement is uniquely defined
by the following loop, which should always be used as a source of
symmetry information in preference to the above space-group names.
They are only intended as comments.
;

loop_
_space_group_symop_operation_xyz
'x, y, z'
'-x, -y, -z'

loop_
_atom_site_type_symbol
_atom_site_label
_atom_site_fract_x
_atom_site_fract_y
_atom_site_fract_z
_atom_site_U_iso_or_equiv
_atom_site_adp_type
_atom_site_calc_flag
_atom_site_occupancy
_atom_site_disorder_assembly
_atom_site_disorder_group
K K1 0.24189(11) 0.55756(9) 0.47536(6) 0.0350(2) Uani d 1 . .
K K2 -0.15927(12) 0.82674(9) 0.41066(6) 0.0365(2) Uani d 1 . .
S S1 -0.26644(12) 0.67031(10) 0.19910(6) 0.0304(2) Uani d 1 . .
S S2 -0.05315(12) 0.81132(10) 0.61877(6) 0.0281(2) Uani d 1 . .
O O1 -0.3523(3) 0.6886(3) 0.27240(19) 0.0345(7) Uani d 1 . .
O O2 -0.3075(4) 0.7607(3) 0.1321(2) 0.0398(7) Uani d 1 . .
O O1W 0.4746(5) 0.4378(5) 0.5915(3) 0.0735(14) Uani d 1 . .
H H1W 0.450(9) 0.398(6) 0.637(2) 0.110 Uiso d 1 . .
H H2W 0.481(10) 0.362(4) 0.560(4) 0.110 Uiso d 1 . .
O O3 -0.0548(3) 0.9494(3) 0.58530(18) 0.0326(7) Uani d 1 . .
O O2W 0.2375(5) 0.8119(4) 0.3937(2) 0.0549(10) Uani d 1 . .
H H3W 0.196(7) 0.891(4) 0.398(4) 0.082 Uiso d 1 . .
H H4W 0.199(7) 0.785(6) 0.3424(17) 0.082 Uiso d 1 . .
O O4 -0.1743(4) 0.7140(3) 0.57871(18) 0.0346(7) Uani d 1 . .
O O3W -0.0485(4) 0.5553(3) 0.39403(19) 0.0359(7) Uani d 1 . .
H H5W -0.050(6) 0.584(4) 0.3428(13) 0.054 Uiso d 1 . .
H H6W -0.068(6) 0.4658(13) 0.384(3) 0.054 Uiso d 1 . .
O O4W -0.4475(5) 0.8724(4) 0.4641(3) 0.0604(11) Uani d 1 . .
H H7W -0.541(3) 0.843(7) 0.445(4) 0.091 Uiso d 1 . .
H H8W -0.466(9) 0.954(7) 0.486(9) 0.091 Uiso d 0.5 A 1
H H9W -0.436(10) 0.819(11) 0.507(5) 0.091 Uiso d 0.5 B 2
N N1 -0.0933(4) 0.6879(3) 0.2369(2) 0.0301(8) Uani d 1 . .
N N2 0.1612(4) 0.7098(4) 0.2256(2) 0.0342(8) Uani d 1 . .
N N3 -0.0068(4) 0.6541(4) 0.1017(2) 0.0348(8) Uani d 1 . .
N N4 -0.4201(6) 0.0807(5) 0.0779(3) 0.0504(12) Uani d 1 . .
N N5 0.0982(4) 0.7389(4) 0.6097(2) 0.0317(8) Uani d 1 . .
N N6 0.2546(4) 0.9310(3) 0.6755(2) 0.0303(8) Uani d 1 . .
N N7 0.3546(5) 0.7193(4) 0.6308(2) 0.0384(9) Uani d 1 . .
N N8 -0.1718(6) 0.8726(5) 0.9774(3) 0.0441(10) Uani d 1 . .
C C1 0.0218(5) 0.6828(4) 0.1849(3) 0.0309(9) Uani d 1 . .
C C2 0.2782(6) 0.7163(5) 0.1785(3) 0.0433(11) Uani d 1 . .
H H2 0.3781 0.7352 0.2055 0.052 Uiso calc 1 . .
C C3 0.2599(6) 0.6967(5) 0.0925(3) 0.0447(12) Uani d 1 . .
H H3 0.3436 0.7068 0.0593 0.054 Uiso calc 1 . .
C C4 0.1144(6) 0.6617(5) 0.0567(3) 0.0406(11) Uani d 1 . .
H H4 0.0987 0.6421 -0.0023 0.049 Uiso calc 1 . .
C C5 -0.3070(5) 0.4959(4) 0.1601(3) 0.0299(9) Uani d 1 . .
C C6 -0.2140(5) 0.3935(4) 0.1847(3) 0.0312(9) Uani d 1 . .
H H6 -0.1236 0.4172 0.2207 0.037 Uiso calc 1 . .
C C7 -0.2516(5) 0.2566(5) 0.1571(3) 0.0353(10) Uani d 1 . .
H H7 -0.1851 0.1873 0.1732 0.042 Uiso calc 1 . .
C C8 -0.3841(5) 0.2186(5) 0.1065(3) 0.0377(11) Uani d 1 . .
C C9 -0.4762(6) 0.3219(6) 0.0812(3) 0.0480(13) Uani d 1 . .
H H9 -0.5667 0.2978 0.0453 0.058 Uiso calc 1 . .
C C10 -0.4386(5) 0.4598(5) 0.1073(3) 0.0436(12) Uani d 1 . .
H H10 -0.5028 0.5297 0.0892 0.052 Uiso calc 1 . .
C C11 0.2388(5) 0.8013(4) 0.6399(3) 0.0295(9) Uani d 1 . .
C C12 0.3946(5) 0.9760(4) 0.7084(3) 0.0339(10) Uani d 1 . .
H H12 0.4095 1.0670 0.7344 0.041 Uiso calc 1 . .
C C13 0.5188(5) 0.8976(5) 0.7068(3) 0.0384(10) Uani d 1 . .
H H13 0.6166 0.9299 0.7326 0.046 Uiso calc 1 . .
C C14 0.4908(6) 0.7693(5) 0.6650(3) 0.0428(11) Uani d 1 . .
H H14 0.5740 0.7133 0.6603 0.051 Uiso calc 1 . .
C C15 -0.0866(5) 0.8295(4) 0.7260(2) 0.0269(8) Uani d 1 . .
C C16 -0.1369(5) 0.7129(4) 0.7677(3) 0.0298(9) Uani d 1 . .
H H16 -0.1542 0.6246 0.7382 0.036 Uiso calc 1 . .
C C17 -0.1615(5) 0.7256(4) 0.8511(3) 0.0334(10) Uani d 1 . .
H H17 -0.1935 0.6454 0.8794 0.040 Uiso calc 1 . .
C C18 -0.1399(5) 0.8561(4) 0.8955(3) 0.0313(9) Uani d 1 . .
C C19 -0.0884(5) 0.9708(4) 0.8523(3) 0.0300(9) Uani d 1 . .
H H19 -0.0723 1.0597 0.8810 0.036 Uiso calc 1 . .
C C20 -0.0605(5) 0.9583(4) 0.7689(3) 0.0281(9) Uani d 1 . .
H H20 -0.0236 1.0373 0.7410 0.034 Uiso calc 1 . .
H H1N -0.515(8) 0.057(7) 0.059(4) 0.07(2) Uiso d 1 . .
H H2N -0.383(7) 0.010(7) 0.111(4) 0.06(2) Uiso d 1 . .
H H3N -0.185(6) 0.800(5) 1.008(3) 0.037(14) Uiso d 1 . .
H H4N -0.156(6) 0.955(6) 1.004(3) 0.053(16) Uiso d 1 . .

loop_
_atom_site_aniso_label
_atom_site_aniso_U_11
_atom_site_aniso_U_22
_atom_site_aniso_U_33
_atom_site_aniso_U_12
_atom_site_aniso_U_13
_atom_site_aniso_U_23
K1 0.0413(5) 0.0269(5) 0.0355(5) -0.0036(4) 0.0044(4) -0.0060(4)
K2 0.0504(6) 0.0234(4) 0.0337(5) -0.0016(4) -0.0020(4) -0.0007(3)
S1 0.0337(6) 0.0274(5) 0.0301(5) 0.0045(4) 0.0037(4) -0.0023(4)
S2 0.0327(5) 0.0236(5) 0.0269(5) -0.0012(4) 0.0021(4) -0.0022(4)
O1 0.0344(17) 0.0338(16) 0.0354(16) 0.0017(13) 0.0071(13) -0.0064(13)
O2 0.046(2) 0.0372(17) 0.0375(17) 0.0119(14) 0.0050(14) 0.0017(13)
O1W 0.048(2) 0.079(3) 0.100(4) 0.009(2) 0.018(2) 0.049(3)
O3 0.0342(17) 0.0296(15) 0.0339(16) 0.0023(13) 0.0021(12) 0.0019(12)
O2W 0.077(3) 0.0357(19) 0.050(2) 0.0102(19) -0.0048(19) -0.0027(16)
O4 0.0381(17) 0.0325(16) 0.0310(15) -0.0049(13) 0.0005(13) -0.0043(12)
O3W 0.0464(19) 0.0274(15) 0.0330(16) 0.0014(14) 0.0028(14) -0.0039(12)
O4W 0.079(3) 0.039(2) 0.067(3) 0.0007(19) 0.031(2) 0.0003(18)
N1 0.036(2) 0.0247(17) 0.0286(18) -0.0033(15) 0.0060(15) -0.0011(14)
N2 0.033(2) 0.0271(18) 0.043(2) 0.0030(15) 0.0090(16) 0.0011(15)
N3 0.045(2) 0.0241(18) 0.036(2) 0.0029(16) 0.0113(17) -0.0007(15)
N4 0.057(3) 0.045(3) 0.045(3) -0.017(2) 0.010(2) -0.020(2)
N5 0.040(2) 0.0240(17) 0.0315(19) 0.0023(15) 0.0070(15) -0.0046(14)
N6 0.033(2) 0.0240(17) 0.0340(19) -0.0005(14) 0.0040(15) -0.0004(14)
N7 0.045(2) 0.034(2) 0.037(2) 0.0081(17) 0.0049(17) -0.0048(16)
N8 0.071(3) 0.031(2) 0.031(2) -0.002(2) 0.0101(19) -0.0008(17)
C1 0.038(2) 0.0164(19) 0.039(2) 0.0026(17) 0.0089(19) 0.0003(16)
C2 0.035(3) 0.033(2) 0.064(3) 0.007(2) 0.012(2) 0.010(2)
C3 0.043(3) 0.041(3) 0.057(3) 0.015(2) 0.023(2) 0.011(2)
C4 0.059(3) 0.029(2) 0.038(2) 0.009(2) 0.017(2) 0.0040(18)
C5 0.028(2) 0.032(2) 0.029(2) 0.0021(17) 0.0035(16) -0.0066(17)
C6 0.032(2) 0.029(2) 0.031(2) 0.0000(18) -0.0012(17) -0.0006(17)
C7 0.043(3) 0.030(2) 0.033(2) 0.0007(19) 0.0027(19) -0.0010(17)
C8 0.037(3) 0.040(2) 0.035(2) -0.008(2) 0.0099(19) -0.0118(19)
C9 0.031(3) 0.060(3) 0.048(3) -0.004(2) -0.002(2) -0.028(2)
C10 0.030(2) 0.054(3) 0.046(3) 0.016(2) -0.004(2) -0.017(2)
C11 0.035(2) 0.027(2) 0.028(2) 0.0019(17) 0.0058(17) 0.0002(16)
C12 0.036(2) 0.028(2) 0.037(2) -0.0023(18) 0.0018(19) -0.0017(17)
C13 0.023(2) 0.047(3) 0.044(3) 0.0054(19) -0.0007(18) -0.001(2)
C14 0.036(3) 0.052(3) 0.042(3) 0.018(2) 0.004(2) 0.000(2)
C15 0.028(2) 0.026(2) 0.027(2) 0.0014(16) 0.0041(16) -0.0019(15)
C16 0.030(2) 0.022(2) 0.036(2) 0.0004(16) 0.0022(17) -0.0044(16)
C17 0.037(2) 0.022(2) 0.041(2) -0.0012(18) 0.0028(19) 0.0044(17)
C18 0.030(2) 0.031(2) 0.032(2) 0.0013(18) 0.0016(17) -0.0023(17)
C19 0.029(2) 0.023(2) 0.036(2) 0.0024(17) 0.0001(17) -0.0061(16)
C20 0.025(2) 0.0224(19) 0.036(2) 0.0003(16) 0.0016(16) 0.0004(16)

loop_
_atom_type_symbol
_atom_type_description
_atom_type_scat_dispersion_real
_atom_type_scat_dispersion_imag
_atom_type_scat_source
K K 0.3868 1.0657 'International Tables Vol C Tables 4.2.6.8 and 6.1.1.4'
S S 0.3331 0.5567 'International Tables Vol C Tables 4.2.6.8 and 6.1.1.4'
O O 0.0492 0.0322 'International Tables Vol C Tables 4.2.6.8 and 6.1.1.4'
N N 0.0311 0.0180 'International Tables Vol C Tables 4.2.6.8 and 6.1.1.4'
C C 0.0181 0.0091 'International Tables Vol C Tables 4.2.6.8 and 6.1.1.4'
H H 0.0000 0.0000 'International Tables Vol C Tables 4.2.6.8 and 6.1.1.4'

loop_
_geom_angle_atom_site_label_1
_geom_angle_atom_site_label_2
_geom_angle_atom_site_label_3
_geom_angle_site_symmetry_1
_geom_angle_site_symmetry_3
_geom_angle
O4 K1 O3W 2_566 . 76.14(9)
O4 K1 O1W 2_566 2_666 91.40(13)
O3W K1 O1W . 2_666 129.93(13)
O4 K1 O2W 2_566 . 133.37(10)
O3W K1 O2W . . 75.00(11)
O1W K1 O2W 2_666 . 80.19(13)
O4 K1 N7 2_566 . 138.88(11)
O3W K1 N7 . . 125.77(11)
O1W K1 N7 2_666 . 95.36(15)
O2W K1 N7 . . 87.72(11)
O4 K1 O1W 2_566 . 83.27(12)
O3W K1 O1W . . 152.02(11)
O1W K1 O1W 2_666 . 68.49(15)
O2W K1 O1W . . 132.73(12)
N7 K1 O1W . . 62.11(14)
O4 K1 O3W 2_566 2_566 76.90(9)
O3W K1 O3W . 2_566 78.00(10)
O1W K1 O3W 2_666 2_566 146.61(12)
O2W K1 O3W . 2_566 130.21(12)
N7 K1 O3W . 2_566 75.36(10)
O1W K1 O3W . 2_566 79.04(11)
O4 K1 N5 2_566 . 130.33(10)
O3W K1 N5 . . 81.94(10)
O1W K1 N5 2_666 . 135.34(13)
O2W K1 N5 . . 80.19(11)
N7 K1 N5 . . 44.19(10)
O1W K1 N5 . . 97.70(13)
O3W K1 N5 2_566 . 55.02(9)
O4 K1 C11 2_566 . 145.79(10)
O3W K1 C11 . . 103.38(10)
O1W K1 C11 2_666 . 112.40(14)
O2W K1 C11 . . 76.90(10)
N7 K1 C11 . . 22.63(11)
O1W K1 C11 . . 83.25(13)
O3W K1 C11 2_566 . 69.73(9)
N5 K1 C11 . . 23.50(10)
O4 K1 K2 2_566 2_566 43.70(6)
O3W K1 K2 . 2_566 94.71(7)
O1W K1 K2 2_666 2_566 109.14(9)
O2W K1 K2 . 2_566 169.33(10)
N7 K1 K2 . 2_566 96.31(8)
O1W K1 K2 . 2_566 57.39(8)
O3W K1 K2 2_566 2_566 42.59(6)
N5 K1 K2 . 2_566 95.81(7)
C11 K1 K2 . 2_566 103.32(7)
O4 K1 K1 2_566 2_566 72.58(7)
O3W K1 K1 . 2_566 40.87(7)
O1W K1 K1 2_666 2_566 162.68(12)
O2W K1 K1 . 2_566 105.79(10)
N7 K1 K1 . 2_566 101.05(9)
O1W K1 K1 . 2_566 114.70(9)
O3W K1 K1 2_566 2_566 37.13(6)
N5 K1 K1 . 2_566 61.97(7)
C11 K1 K1 . 2_566 84.90(8)
K2 K1 K1 2_566 2_566 63.78(3)
O4 K1 K2 2_566 . 111.87(7)
O3W K1 K2 . . 35.80(6)
O1W K1 K2 2_666 . 128.87(9)
O2W K1 K2 . . 50.39(10)
N7 K1 K2 . . 94.90(8)
O1W K1 K2 . . 154.32(11)
O3W K1 K2 2_566 . 84.29(7)
N5 K1 K2 . . 56.63(7)
C11 K1 K2 . . 72.66(8)
K2 K1 K2 2_566 . 119.23(3)
K1 K1 K2 2_566 . 55.45(3)
O4 K1 H6W 2_566 . 59.8(5)
O3W K1 H6W . . 16.5(5)
O1W K1 H6W 2_666 . 127.1(9)
O2W K1 H6W . . 89.3(5)
N7 K1 H6W . . 136.2(8)
O1W K1 H6W . . 137.8(5)
O3W K1 H6W 2_566 . 73.6(8)
N5 K1 H6W . . 92.3(8)
C11 K1 H6W . . 115.3(8)
K2 K1 H6W 2_566 . 80.9(6)
K1 K1 H6W 2_566 . 38.7(9)
K2 K1 H6W . . 52.1(5)
O3 K2 O4W 2_576 . 118.31(10)
O3 K2 O3W 2_576 . 116.43(10)
O4W K2 O3W . . 123.26(11)
O3 K2 O1 2_576 . 130.90(9)
O4W K2 O1 . . 80.08(11)
O3W K2 O1 . . 75.53(9)
O3 K2 N6 2_576 2_576 63.92(9)
O4W K2 N6 . 2_576 74.67(11)
O3W K2 N6 . 2_576 146.26(10)
O1 K2 N6 . 2_576 80.79(10)
O3 K2 O4 2_576 . 111.22(9)
O4W K2 O4 . . 72.00(12)
O3W K2 O4 . . 75.72(9)
O1 K2 O4 . . 117.84(9)
N6 K2 O4 2_576 . 137.47(10)
O3 K2 O3 2_576 . 65.65(10)
O4W K2 O3 . . 81.82(11)
O3W K2 O3 . . 108.46(9)
O1 K2 O3 . . 160.24(9)
N6 K2 O3 2_576 . 101.97(9)
O4 K2 O3 . . 47.93(8)
O3 K2 N1 2_576 . 97.57(9)
O4W K2 N1 . . 126.61(12)
O3W K2 N1 . . 56.72(9)
O1 K2 N1 . . 46.81(9)
N6 K2 N1 2_576 . 89.55(10)
O4 K2 N1 . . 131.79(9)
O3 K2 N1 . . 151.48(10)
O3 K2 S2 2_576 . 85.85(7)
O4W K2 S2 . . 84.25(10)
O3W K2 S2 . . 85.87(7)
O1 K2 S2 . . 143.14(7)
N6 K2 S2 2_576 . 126.55(7)
O4 K2 S2 . . 25.39(6)
O3 K2 S2 . . 25.46(6)
N1 K2 S2 . . 139.86(8)
O3 K2 C12 2_576 2_576 86.35(10)
O4W K2 C12 . 2_576 61.29(12)
O3W K2 C12 . 2_576 136.33(10)
O1 K2 C12 . 2_576 62.11(10)
N6 K2 C12 2_576 2_576 22.46(10)
O4 K2 C12 . 2_576 132.77(10)
O3 K2 C12 . 2_576 114.98(9)
N1 K2 C12 . 2_576 85.10(10)
S2 K2 C12 . 2_576 135.02(8)
O3 K2 S1 2_576 . 113.47(7)
O4W K2 S1 . . 101.02(10)
O3W K2 S1 . . 69.16(7)
O1 K2 S1 . . 22.03(6)
N6 K2 S1 2_576 . 79.88(7)
O4 K2 S1 . . 131.84(6)
O3 K2 S1 . . 176.98(7)
N1 K2 S1 . . 25.63(7)
S2 K2 S1 . . 153.19(4)
C12 K2 S1 2_576 . 67.56(8)
O3 K2 K1 2_576 2_566 140.99(7)
O4W K2 K1 . 2_566 81.88(9)
O3W K2 K1 . 2_566 45.08(7)
O1 K2 K1 . 2_566 82.84(7)
N6 K2 K1 2_576 2_566 153.33(8)
O4 K2 K1 . 2_566 39.76(6)
O3 K2 K1 . 2_566 86.84(6)
N1 K2 K1 . 2_566 94.45(7)
S2 K2 K1 . 2_566 61.95(3)
C12 K2 K1 2_576 2_566 131.72(8)
S1 K2 K1 . 2_566 92.52(3)
O3 K2 H5W 2_576 . 111.4(10)
O4W K2 H5W . . 130.2(11)
O3W K2 H5W . . 17.7(2)
O1 K2 H5W . . 65.1(9)
N6 K2 H5W 2_576 . 128.6(3)
O4 K2 H5W . . 93.3(2)
O3 K2 H5W . . 123.2(7)
N1 K2 H5W . . 39.1(3)
S2 K2 H5W . . 102.5(4)
C12 K2 H5W 2_576 . 121.5(6)
S1 K2 H5W . . 54.1(7)
K1 K2 H5W 2_566 . 60.3(5)
O3 K2 H9W 2_576 . 124(2)
O4W K2 H9W . . 17.0(8)
O3W K2 H9W . . 111.2(19)
O1 K2 H9W . . 87.0(19)
N6 K2 H9W 2_576 . 91.0(12)
O4 K2 H9W . . 55.4(6)
O3 K2 H9W . . 73.4(18)
N1 K2 H9W . . 133(2)
S2 K2 H9W . . 70.2(11)
C12 K2 H9W 2_576 . 78.2(7)
S1 K2 H9W . . 109.0(18)
K1 K2 H9W 2_566 . 67.2(16)
H5W K2 H9W . . 122(2)
O2 S1 O1 . . 113.35(19)
O2 S1 N1 . . 115.66(19)
O1 S1 N1 . . 104.21(18)
O2 S1 C5 . . 108.1(2)
O1 S1 C5 . . 107.12(18)
N1 S1 C5 . . 107.9(2)
O2 S1 K2 . . 118.44(13)
O1 S1 K2 . . 47.64(12)
N1 S1 K2 . . 59.11(13)
C5 S1 K2 . . 132.72(15)
O3 S2 O4 . . 112.95(18)
O3 S2 N5 . . 114.45(19)
O4 S2 N5 . . 105.51(19)
O3 S2 C15 . . 106.97(18)
O4 S2 C15 . . 106.49(18)
N5 S2 C15 . . 110.2(2)
O3 S2 K2 . . 63.26(12)
O4 S2 K2 . . 60.28(12)
N5 S2 K2 . . 97.00(14)
C15 S2 K2 . . 152.44(15)
S1 O1 K2 . . 110.33(15)
K1 O1W K1 2_666 . 111.51(15)
K1 O1W H1W 2_666 . 126(5)
K1 O1W H1W . . 122(6)
K1 O1W H2W 2_666 . 69(6)
K1 O1W H2W . . 96(6)
H1W O1W H2W . . 98(2)
S2 O3 K2 . 2_576 133.47(17)
S2 O3 K2 . . 91.28(13)
K2 O3 K2 2_576 . 114.35(10)
K1 O2W H3W . . 139(4)
K1 O2W H4W . . 102(4)
H3W O2W H4W . . 99(2)
S2 O4 K1 . 2_566 143.3(2)
S2 O4 K2 . . 94.33(14)
K1 O4 K2 2_566 . 96.54(9)
K1 O3W K2 . . 109.81(10)
K1 O3W K1 . 2_566 102.00(10)
K2 O3W K1 . 2_566 92.33(9)
K1 O3W H5W . . 114(4)
K2 O3W H5W . . 77(3)
K1 O3W H5W 2_566 . 144(4)
K1 O3W H6W . . 99(4)
K2 O3W H6W . . 149(4)
K1 O3W H6W 2_566 . 71(3)
H5W O3W H6W . . 101(2)
K2 O4W H7W . . 134(5)
K2 O4W H8W . . 121(7)
H7W O4W H8W . . 99(2)
K2 O4W H9W . . 94(8)
H7W O4W H9W . . 99(2)
C1 N1 S1 . . 120.6(3)
C1 N1 K2 . . 139.9(3)
S1 N1 K2 . . 95.26(15)
C2 N2 C1 . . 116.9(4)
C4 N3 C1 . . 116.1(4)
C8 N4 H1N . . 117(4)
C8 N4 H2N . . 118(4)
H1N N4 H2N . . 110(6)
C11 N5 S2 . . 122.3(3)
C11 N5 K1 . . 91.7(2)
S2 N5 K1 . . 138.42(19)
C12 N6 C11 . . 116.1(4)
C12 N6 K2 . 2_576 101.5(3)
C11 N6 K2 . 2_576 123.5(3)
C14 N7 C11 . . 116.3(4)
C14 N7 K1 . . 134.6(3)
C11 N7 K1 . . 101.0(3)
C18 N8 H3N . . 121(3)
C18 N8 H4N . . 120(4)
H3N N8 H4N . . 117(5)
N2 C1 N3 . . 124.9(4)
N2 C1 N1 . . 113.4(4)
N3 C1 N1 . . 121.7(4)
N2 C2 C3 . . 122.6(5)
N2 C2 H2 . . 118.7
C3 C2 H2 . . 118.7
C2 C3 C4 . . 116.6(4)
C2 C3 H3 . . 121.7
C4 C3 H3 . . 121.7
N3 C4 C3 . . 122.8(5)
N3 C4 H4 . . 118.6
C3 C4 H4 . . 118.6
C6 C5 C10 . . 119.2(4)
C6 C5 S1 . . 121.0(3)
C10 C5 S1 . . 119.7(4)
C5 C6 C7 . . 120.2(4)
C5 C6 H6 . . 119.9
C7 C6 H6 . . 119.9
C8 C7 C6 . . 121.2(5)
C8 C7 H7 . . 119.4
C6 C7 H7 . . 119.4
C7 C8 C9 . . 118.4(4)
C7 C8 N4 . . 120.9(5)
C9 C8 N4 . . 120.7(5)
C8 C9 C10 . . 121.0(4)
C8 C9 H9 . . 119.5
C10 C9 H9 . . 119.5
C9 C10 C5 . . 119.9(5)
C9 C10 H10 . . 120.1
C5 C10 H10 . . 120.1
N6 C11 N7 . . 124.8(4)
N6 C11 N5 . . 121.6(4)
N7 C11 N5 . . 113.6(4)
N6 C11 K1 . . 154.2(3)
N7 C11 K1 . . 56.4(2)
N5 C11 K1 . . 64.8(2)
N6 C12 C13 . . 123.7(4)
N6 C12 K2 . 2_576 56.0(2)
C13 C12 K2 . 2_576 143.9(3)
N6 C12 H12 . . 118.2
C13 C12 H12 . . 118.2
K2 C12 H12 2_576 . 74.7
C14 C13 C12 . . 115.2(4)
C14 C13 H13 . . 122.4
C12 C13 H13 . . 122.4
N7 C14 C13 . . 123.8(5)
N7 C14 H14 . . 118.1
C13 C14 H14 . . 118.1
C20 C15 C16 . . 120.1(4)
C20 C15 S2 . . 120.3(3)
C16 C15 S2 . . 119.6(3)
C17 C16 C15 . . 120.0(4)
C17 C16 H16 . . 120.0
C15 C16 H16 . . 120.0
C16 C17 C18 . . 121.0(4)
C16 C17 H17 . . 119.5
C18 C17 H17 . . 119.5
N8 C18 C19 . . 120.3(4)
N8 C18 C17 . . 121.9(4)
C19 C18 C17 . . 117.7(4)
C20 C19 C18 . . 121.6(4)
C20 C19 H19 . . 119.2
C18 C19 H19 . . 119.2
C19 C20 C15 . . 119.5(4)
C19 C20 H20 . . 120.2
C15 C20 H20 . . 120.2

loop_
_geom_bond_atom_site_label_1
_geom_bond_atom_site_label_2
_geom_bond_site_symmetry_2
_geom_bond_distance
_geom_bond_publ_flag
K1 O4 2_566 2.729(3) y
K1 O3W . 2.771(3) y
K1 O1W 2_666 2.812(5) y
K1 O2W . 2.824(4) y
K1 N7 . 2.932(4) y
K1 O1W . 2.975(5) y
K1 O3W 2_566 3.004(3) y
K1 N5 . 3.129(4) y
K1 C11 . 3.457(4) ?
K1 K2 2_566 4.2385(13) ?
K1 K1 2_566 4.491(2) ?
K1 K2 . 4.6167(15) ?
K1 H6W . 3.04(5) ?
K2 O3 2_576 2.759(3) y
K2 O4W . 2.820(4) y
K2 O3W . 2.871(3) y
K2 O1 . 2.883(3) y
K2 N6 2_576 2.899(4) y
K2 O4 . 2.947(3) y
K2 O3 . 3.023(3) y
K2 N1 . 3.153(3) y
K2 S2 . 3.3840(14) ?
K2 C12 2_576 3.425(5) ?
K2 S1 . 3.6587(14) ?
K2 K1 2_566 4.2385(13) ?
K2 H5W . 2.81(5) ?
K2 H9W . 3.01(11) ?
S1 O2 . 1.445(3) ?
S1 O1 . 1.464(3) ?
S1 N1 . 1.589(4) ?
S1 C5 . 1.769(4) ?
S2 O3 . 1.455(3) ?
S2 O4 . 1.455(3) ?
S2 N5 . 1.570(4) ?
S2 C15 . 1.768(4) ?
O1W K1 2_666 2.812(5) ?
O1W H1W . 0.880(10) ?
O1W H2W . 0.877(10) ?
O3 K2 2_576 2.759(3) ?
O2W H3W . 0.878(10) ?
O2W H4W . 0.880(10) ?
O4 K1 2_566 2.729(3) ?
O3W K1 2_566 3.004(3) ?
O3W H5W . 0.874(10) ?
O3W H6W . 0.873(10) ?
O4W H7W . 0.878(10) ?
O4W H8W . 0.879(10) ?
O4W H9W . 0.878(10) ?
N1 C1 . 1.373(5) ?
N2 C2 . 1.333(6) ?
N2 C1 . 1.343(6) ?
N3 C4 . 1.343(6) ?
N3 C1 . 1.344(6) ?
N4 C8 . 1.393(6) ?
N4 H1N . 0.87(7) ?
N4 H2N . 0.93(7) ?
N5 C11 . 1.379(5) ?
N6 C12 . 1.336(6) ?
N6 C11 . 1.344(5) ?
N6 K2 2_576 2.899(4) ?
N7 C14 . 1.325(6) ?
N7 C11 . 1.355(6) ?
N8 C18 . 1.369(6) ?
N8 H3N . 0.87(5) ?
N8 H4N . 0.88(6) ?
C2 C3 . 1.372(7) ?
C2 H2 . 0.9500 ?
C3 C4 . 1.373(7) ?
C3 H3 . 0.9500 ?
C4 H4 . 0.9500 ?
C5 C6 . 1.378(6) ?
C5 C10 . 1.388(6) ?
C6 C7 . 1.382(6) ?
C6 H6 . 0.9500 ?
C7 C8 . 1.379(6) ?
C7 H7 . 0.9500 ?
C8 C9 . 1.383(7) ?
C9 C10 . 1.385(7) ?
C9 H9 . 0.9500 ?
C10 H10 . 0.9500 ?
C12 C13 . 1.380(6) ?
C12 K2 2_576 3.425(5) ?
C12 H12 . 0.9500 ?
C13 C14 . 1.376(7) ?
C13 H13 . 0.9500 ?
C14 H14 . 0.9500 ?
C15 C20 . 1.387(5) ?
C15 C16 . 1.395(6) ?
C16 C17 . 1.372(6) ?
C16 H16 . 0.9500 ?
C17 C18 . 1.410(6) ?
C17 H17 . 0.9500 ?
C18 C19 . 1.397(6) ?
C19 C20 . 1.378(6) ?
C19 H19 . 0.9500 ?
C20 H20 . 0.9500 ?

loop_
_geom_hbond_atom_site_label_D
_geom_hbond_atom_site_label_H
_geom_hbond_atom_site_label_A
_geom_hbond_site_symmetry_A
_geom_hbond_distance_DH
_geom_hbond_distance_HA
_geom_hbond_distance_DA
_geom_hbond_angle_DHA
O1W H1W O1 2_566 0.880(10) 1.93(2) 2.799(5) 167(8)
O1W H2W O4W 2_566 0.877(10) 2.27(4) 3.070(6) 151(6)
O2W H3W O3 2_576 0.878(10) 2.071(19) 2.933(5) 167(6)
O2W H4W N2 . 0.880(10) 1.965(17) 2.828(5) 167(6)
O3W H5W N1 . 0.874(10) 2.022(18) 2.872(5) 164(5)
O3W H6W N5 2_566 0.873(10) 1.979(14) 2.835(5) 166(4)
O4W H7W O2W 1_455 0.878(10) 2.052(17) 2.919(6) 169(7)
O4W H8W O4W 2_476 0.879(10) 2.05(2) 2.920(8) 168(9)
N4 H1N N4 2_455 0.87(7) 2.50(6) 3.054(9) 122(5)
N4 H2N O2 1_545 0.93(7) 2.57(7) 3.431(7) 153(5)
N8 H3N O2 1_556 0.87(5) 2.38(5) 3.046(5) 134(4)
N8 H3N N3 1_556 0.87(5) 2.61(5) 3.283(6) 135(4)

loop_
_geom_torsion_atom_site_label_1
_geom_torsion_atom_site_label_2
_geom_torsion_atom_site_label_3
_geom_torsion_atom_site_label_4
_geom_torsion_site_symmetry_1
_geom_torsion_site_symmetry_4
_geom_torsion
O2 S1 O1 K2 . . -107.96(19)
N1 S1 O1 K2 . . 18.6(2)
C5 S1 O1 K2 . . 132.83(18)
O4 S2 O3 K2 . 2_576 -161.4(2)
N5 S2 O3 K2 . 2_576 -40.7(3)
C15 S2 O3 K2 . 2_576 81.7(3)
K2 S2 O3 K2 . 2_576 -126.1(2)
O4 S2 O3 K2 . . -35.30(18)
N5 S2 O3 K2 . . 85.46(17)
C15 S2 O3 K2 . . -152.14(15)
O3 S2 O4 K1 . 2_566 143.5(3)
N5 S2 O4 K1 . 2_566 17.7(3)
C15 S2 O4 K1 . 2_566 -99.4(3)
K2 S2 O4 K1 . 2_566 107.0(3)
O3 S2 O4 K2 . . 36.46(19)
N5 S2 O4 K2 . . -89.27(17)
C15 S2 O4 K2 . . 153.58(16)
O2 S1 N1 C1 . . -52.2(4)
O1 S1 N1 C1 . . -177.3(3)
C5 S1 N1 C1 . . 69.1(3)
K2 S1 N1 C1 . . -161.3(4)
O2 S1 N1 K2 . . 109.16(17)
O1 S1 N1 K2 . . -15.96(17)
C5 S1 N1 K2 . . -129.60(16)
O3 S2 N5 C11 . . 54.6(4)
O4 S2 N5 C11 . . 179.4(3)
C15 S2 N5 C11 . . -66.0(4)
K2 S2 N5 C11 . . 118.3(3)
O3 S2 N5 K1 . . -85.3(3)
O4 S2 N5 K1 . . 39.5(3)
C15 S2 N5 K1 . . 154.1(2)
K2 S2 N5 K1 . . -21.6(3)
C2 N2 C1 N3 . . 4.1(6)
C2 N2 C1 N1 . . -175.5(4)
C4 N3 C1 N2 . . -4.1(6)
C4 N3 C1 N1 . . 175.5(4)
S1 N1 C1 N2 . . 175.3(3)
K2 N1 C1 N2 . . 25.0(6)
S1 N1 C1 N3 . . -4.4(5)
K2 N1 C1 N3 . . -154.7(3)
C1 N2 C2 C3 . . 0.0(7)
N2 C2 C3 C4 . . -3.6(7)
C1 N3 C4 C3 . . -0.1(6)
C2 C3 C4 N3 . . 3.7(7)
O2 S1 C5 C6 . . 143.5(4)
O1 S1 C5 C6 . . -94.0(4)
N1 S1 C5 C6 . . 17.7(4)
K2 S1 C5 C6 . . -46.4(4)
O2 S1 C5 C10 . . -39.9(4)
O1 S1 C5 C10 . . 82.6(4)
N1 S1 C5 C10 . . -165.7(4)
K2 S1 C5 C10 . . 130.1(3)
C10 C5 C6 C7 . . 0.0(7)
S1 C5 C6 C7 . . 176.6(3)
C5 C6 C7 C8 . . -1.8(7)
C6 C7 C8 C9 . . 2.5(7)
C6 C7 C8 N4 . . 179.0(4)
C7 C8 C9 C10 . . -1.4(7)
N4 C8 C9 C10 . . -178.0(5)
C8 C9 C10 C5 . . -0.3(8)
C6 C5 C10 C9 . . 1.0(7)
S1 C5 C10 C9 . . -175.6(4)
C12 N6 C11 N7 . . -4.4(6)
K2 N6 C11 N7 2_576 . 121.7(4)
C12 N6 C11 N5 . . 174.9(4)
K2 N6 C11 N5 2_576 . -59.0(5)
C12 N6 C11 K1 . . -88.0(7)
K2 N6 C11 K1 2_576 . 38.2(8)
C14 N7 C11 N6 . . 4.7(7)
K1 N7 C11 N6 . . -148.8(4)
C14 N7 C11 N5 . . -174.6(4)
K1 N7 C11 N5 . . 32.0(4)
C14 N7 C11 K1 . . 153.4(5)
S2 N5 C11 N6 . . -3.2(6)
K1 N5 C11 N6 . . 151.5(4)
S2 N5 C11 N7 . . 176.2(3)
K1 N5 C11 N7 . . -29.2(4)
S2 N5 C11 K1 . . -154.7(3)
C11 N6 C12 C13 . . 0.4(6)
K2 N6 C12 C13 2_576 . -136.1(4)
C11 N6 C12 K2 . 2_576 136.5(4)
N6 C12 C13 C14 . . 2.8(7)
K2 C12 C13 C14 2_576 . -74.1(7)
C11 N7 C14 C13 . . -1.0(7)
K1 N7 C14 C13 . . 140.9(4)
C12 C13 C14 N7 . . -2.5(7)
O3 S2 C15 C20 . . -20.6(4)
O4 S2 C15 C20 . . -141.6(3)
N5 S2 C15 C20 . . 104.4(4)
K2 S2 C15 C20 . . -85.0(4)
O3 S2 C15 C16 . . 160.5(3)
O4 S2 C15 C16 . . 39.5(4)
N5 S2 C15 C16 . . -74.4(4)
K2 S2 C15 C16 . . 96.1(4)
C20 C15 C16 C17 . . 0.4(6)
S2 C15 C16 C17 . . 179.2(3)
C15 C16 C17 C18 . . 1.4(7)
C16 C17 C18 N8 . . 176.3(4)
C16 C17 C18 C19 . . -1.8(7)
N8 C18 C19 C20 . . -177.7(4)
C17 C18 C19 C20 . . 0.5(6)
C18 C19 C20 C15 . . 1.3(6)
C16 C15 C20 C19 . . -1.7(6)
S2 C15 C20 C19 . . 179.4(3)

_cod_database_fobs_code 2021059
